data_4070939
loop_
_publ_author_name
'Vergnaud, J\'er\^ome'
'Grellier, Mary'
'Bouhadir, Ghenwa'
'Vendier, Laure'
'Sabo-Etienne, Sylviane'
'Bourissou, Didier'

_publ_section_title
;
 Synthesis and Reactivity of Ruthenium Arene Complexes Incorporating Novel
 Ph2PCH2CH2BR2Ligands. Easy Access to the Four-Membered Ruthenacycle
 [(p-cymene)RuCl(\kC,P-CH2CH2PPh2)]
;
_journal_issue 6
_journal_name_full Organometallics
_journal_page_first 1140
_journal_paper_doi 10.1021/om701139a
_journal_volume 27
_journal_year 2008
_chemical_compound_source 'synthesis as described'
_chemical_formula_moiety 'C24 H28 Cl P Ru'
_chemical_formula_sum 'C24 H28 Cl P Ru'
_chemical_formula_weight 483.95
_chemical_name_systematic
;
 ?
;
_space_group_IT_number 2
_symmetry_cell_setting triclinic
_symmetry_Int_Tables_number 2
_symmetry_space_group_name_Hall '-P 1'
_symmetry_space_group_name_H-M 'P -1'
_atom_sites_solution_hydrogens geom
_atom_sites_solution_primary direct
_atom_sites_solution_secondary difmap
_cell_angle_alpha 77.024(4)
_cell_angle_beta 73.311(4)
_cell_angle_gamma 82.677(4)
_cell_formula_units_Z 2
_cell_length_a 7.9420(4)
_cell_length_b 11.1756(5)
_cell_length_c 13.0715(6)
_cell_measurement_temperature 110
_cell_measurement_theta_max 32.0473
_cell_measurement_theta_min 2.6781
_cell_measurement_wavelength 0.71073
_cell_volume 1080.47(9)
_computing_cell_refinement 'CrysAlis RED, Oxford Diffraction Ltd.'
_computing_data_collection 'CrysAlis CCD, Oxford Diffraction Ltd.'
_computing_data_reduction 'CrysAlis RED, Oxford Diffraction Ltd.'
_computing_molecular_graphics 'Ortep-3 for Windows (Farrugia, 1997)'
_computing_publication_material 'WinGX publication routines (Farrugia, 1999)'
_computing_structure_refinement 'SHELXL-97 (Sheldrick, 1997)'
_computing_structure_solution 'SIR92 (Giacovazzo et al, 1993)'
_diffrn_ambient_temperature 110
_diffrn_measured_fraction_theta_full 0.913
_diffrn_measured_fraction_theta_max 0.913
_diffrn_measurement_device_type 'Oxford-Diffraction XCALIBUR'
_diffrn_measurement_method \w-\f
_diffrn_orient_matrix_UB_11 -0.0326983853
_diffrn_orient_matrix_UB_12 0.0623054668
_diffrn_orient_matrix_UB_13 -0.0106447701
_diffrn_orient_matrix_UB_21 -0.0814599504
_diffrn_orient_matrix_UB_22 -0.0192428123
_diffrn_orient_matrix_UB_23 -0.0001962585
_diffrn_orient_matrix_UB_31 -0.0317428907
_diffrn_orient_matrix_UB_32 -0.0015679312
_diffrn_orient_matrix_UB_33 0.0567623249
_diffrn_radiation_monochromator graphite
_diffrn_radiation_source 'fine-focus sealed tube'
_diffrn_radiation_type MoK\a
_diffrn_reflns_av_R_equivalents 0.0353
_diffrn_reflns_av_unetI/netI 0.1117
_diffrn_reflns_limit_h_max 11
_diffrn_reflns_limit_h_min -11
_diffrn_reflns_limit_k_max 16
_diffrn_reflns_limit_k_min -16
_diffrn_reflns_limit_l_max 19
_diffrn_reflns_limit_l_min -15
_diffrn_reflns_number 11845
_diffrn_reflns_theta_full 32.09
_diffrn_reflns_theta_max 32.09
_diffrn_reflns_theta_min 3.32
_diffrn_standards_decay_% 0
_diffrn_standards_interval_count 0
_diffrn_standards_interval_time 0
_diffrn_standards_number 0
_exptl_absorpt_coefficient_mu 0.93
_exptl_absorpt_correction_T_max 0.925
_exptl_absorpt_correction_T_min 0.811
_exptl_absorpt_correction_type multi-scan
_exptl_absorpt_process_details
;
        CrysAlis RED, Oxford Diffraction Ltd.,
        Version 1.171.31.5 (release 28-08-2006 CrysAlis171 .NET)
        (compiled Aug 28 2006,13:05:05)
        Empirical absorption correction using spherical harmonics,
 implemented in SCALE3 ABSPACK scaling algorithm.
;
_exptl_crystal_colour yellow
_exptl_crystal_density_diffrn 1.488
_exptl_crystal_density_method 'not measured'
_exptl_crystal_description platelet
_exptl_crystal_F_000 496
_exptl_crystal_size_max 0.35
_exptl_crystal_size_mid 0.2
_exptl_crystal_size_min 0.08
_refine_diff_density_max 0.945
_refine_diff_density_min -0.937
_refine_diff_density_rms 0.104
_refine_ls_extinction_method none
_refine_ls_goodness_of_fit_ref 0.917
_refine_ls_hydrogen_treatment constr
_refine_ls_matrix_type full
_refine_ls_number_parameters 247
_refine_ls_number_reflns 6909
_refine_ls_number_restraints 0
_refine_ls_restrained_S_all 0.917
_refine_ls_R_factor_all 0.058
_refine_ls_R_factor_gt 0.0316
_refine_ls_shift/su_max 0
_refine_ls_shift/su_mean 0
_refine_ls_structure_factor_coef Fsqd
_refine_ls_weighting_details 'calc w=1/[\s^2^(Fo^2^)+(0.0188P)^2^+0.0000P] where P=(Fo^2^+2Fc^2^)/3'
_refine_ls_weighting_scheme calc
_refine_ls_wR_factor_gt 0.0545
_refine_ls_wR_factor_ref 0.0589
_reflns_number_gt 4629
_reflns_number_total 6909
_reflns_threshold_expression >2\s(I)
_cod_data_source_file om701139a-file002.cif
_cod_data_source_block jvo270307
_cod_database_code 4070939

loop_
_symmetry_equiv_pos_as_xyz
'x, y, z'
'-x, -y, -z'

loop_
_atom_site_label
_atom_site_type_symbol
_atom_site_fract_x
_atom_site_fract_y
_atom_site_fract_z
_atom_site_U_iso_or_equiv
_atom_site_adp_type
_atom_site_occupancy
_atom_site_symmetry_multiplicity
_atom_site_calc_flag
_atom_site_refinement_flags
C1 C 0.3727(3) 0.3485(2) 0.15417(16) 0.0165(5) Uani 1 1 d .
H1A H 0.3412 0.4359 0.1363 0.02 Uiso 1 1 calc R
H1B H 0.487 0.3347 0.1693 0.02 Uiso 1 1 calc R
C2 C 0.3583(3) 0.27801(19) 0.06881(16) 0.0163(5) Uani 1 1 d .
H2A H 0.4731 0.2615 0.0208 0.02 Uiso 1 1 calc R
H2B H 0.2816 0.3238 0.0255 0.02 Uiso 1 1 calc R
C3 C -0.0679(3) 0.2304(2) 0.0401(2) 0.0257(6) Uani 1 1 d .
H3A H -0.1775 0.2062 0.0365 0.039 Uiso 1 1 calc R
H3B H 0.0014 0.2623 -0.0321 0.039 Uiso 1 1 calc R
H3C H -0.0907 0.2927 0.0833 0.039 Uiso 1 1 calc R
C4 C 0.0312(3) 0.12041(19) 0.09137(18) 0.0167(5) Uani 1 1 d .
C5 C -0.0254(3) 0.07121(19) 0.20437(18) 0.0159(5) Uani 1 1 d .
H5 H -0.1194 0.1116 0.2475 0.019 Uiso 1 1 calc R
C6 C 0.0568(3) -0.03779(19) 0.25406(17) 0.0140(4) Uani 1 1 d .
H6 H 0.0106 -0.0717 0.3273 0.017 Uiso 1 1 calc R
C7 C 0.2059(3) -0.09349(18) 0.19326(17) 0.0140(4) Uani 1 1 d .
C8 C 0.2688(3) -0.04331(18) 0.07889(16) 0.0126(4) Uani 1 1 d .
H8 H 0.3695 -0.0795 0.0374 0.015 Uiso 1 1 calc R
C9 C 0.1804(3) 0.0592(2) 0.02940(17) 0.0179(5) Uani 1 1 d .
H9 H 0.2197 0.0879 -0.0454 0.021 Uiso 1 1 calc R
C10 C 0.3018(3) -0.20863(19) 0.24169(17) 0.0165(5) Uani 1 1 d .
H10 H 0.428 -0.2039 0.2057 0.02 Uiso 1 1 calc R
C11 C 0.2401(3) -0.31949(19) 0.21555(18) 0.0203(5) Uani 1 1 d .
H11A H 0.1151 -0.3229 0.2461 0.03 Uiso 1 1 calc R
H11B H 0.2987 -0.3935 0.2461 0.03 Uiso 1 1 calc R
H11C H 0.2676 -0.3118 0.138 0.03 Uiso 1 1 calc R
C12 C 0.2764(3) -0.2246(2) 0.36352(18) 0.0245(5) Uani 1 1 d .
H12A H 0.3094 -0.1521 0.3789 0.037 Uiso 1 1 calc R
H12B H 0.3489 -0.2946 0.3877 0.037 Uiso 1 1 calc R
H12C H 0.155 -0.2371 0.401 0.037 Uiso 1 1 calc R
C13 C -0.0069(3) 0.35448(19) 0.26864(16) 0.0141(4) Uani 1 1 d .
C14 C -0.1529(3) 0.3068(2) 0.34964(17) 0.0172(5) Uani 1 1 d .
H14 H -0.138 0.2354 0.3996 0.021 Uiso 1 1 calc R
C15 C -0.3189(3) 0.3644(2) 0.35645(19) 0.0233(5) Uani 1 1 d .
H15 H -0.4153 0.3315 0.4104 0.028 Uiso 1 1 calc R
C16 C -0.3415(3) 0.4705(2) 0.28329(19) 0.0260(6) Uani 1 1 d .
H16 H -0.4533 0.5098 0.2881 0.031 Uiso 1 1 calc R
C17 C -0.1991(3) 0.5189(2) 0.2028(2) 0.0261(6) Uani 1 1 d .
H17 H -0.215 0.5907 0.1534 0.031 Uiso 1 1 calc R
C18 C -0.0321(3) 0.4612(2) 0.19516(18) 0.0186(5) Uani 1 1 d .
H18 H 0.0635 0.4942 0.1405 0.022 Uiso 1 1 calc R
C19 C 0.2314(3) 0.2555(2) 0.39607(16) 0.0136(4) Uani 1 1 d .
C20 C 0.2971(3) 0.1458(2) 0.45019(17) 0.0186(5) Uani 1 1 d .
H20 H 0.3237 0.0769 0.4181 0.022 Uiso 1 1 calc R
C21 C 0.3229(3) 0.1390(2) 0.55202(18) 0.0224(5) Uani 1 1 d .
H21 H 0.3659 0.0656 0.5885 0.027 Uiso 1 1 calc R
C22 C 0.2846(3) 0.2417(2) 0.59891(18) 0.0251(6) Uani 1 1 d .
H22 H 0.3038 0.2373 0.6666 0.03 Uiso 1 1 calc R
C23 C 0.2183(3) 0.3505(2) 0.54679(18) 0.0236(5) Uani 1 1 d .
H23 H 0.1911 0.4187 0.5796 0.028 Uiso 1 1 calc R
C24 C 0.1923(3) 0.3580(2) 0.44544(17) 0.0184(5) Uani 1 1 d .
H24 H 0.1484 0.4318 0.4099 0.022 Uiso 1 1 calc R
P1 P 0.20303(7) 0.26540(5) 0.26081(4) 0.01277(12) Uani 1 1 d .
Cl1 Cl 0.53288(6) 0.05919(5) 0.20376(4) 0.01716(12) Uani 1 1 d .
Ru1 Ru 0.24748(2) 0.110508(17) 0.166121(15) 0.01192(5) Uani 1 1 d .

loop_
_atom_site_aniso_label
_atom_site_aniso_U_11
_atom_site_aniso_U_22
_atom_site_aniso_U_33
_atom_site_aniso_U_23
_atom_site_aniso_U_13
_atom_site_aniso_U_12
C1 0.0154(11) 0.0169(11) 0.0179(12) -0.0051(10) -0.0025(9) -0.0047(9)
C2 0.0161(11) 0.0220(12) 0.0105(11) -0.0046(9) -0.0016(9) -0.0025(9)
C3 0.0280(13) 0.0228(13) 0.0339(14) -0.0064(11) -0.0199(11) -0.0006(10)
C4 0.0191(11) 0.0152(11) 0.0216(12) -0.0026(10) -0.0137(10) -0.0053(9)
C5 0.0089(10) 0.0168(11) 0.0241(12) -0.0083(10) -0.0030(9) -0.0035(8)
C6 0.0134(10) 0.0154(11) 0.0131(11) -0.0014(9) -0.0012(9) -0.0087(9)
C7 0.0154(11) 0.0114(10) 0.0189(11) -0.0051(9) -0.0071(9) -0.0052(9)
C8 0.0156(11) 0.0128(11) 0.0118(11) -0.0070(9) -0.0030(9) -0.0032(9)
C9 0.0272(12) 0.0184(12) 0.0121(11) -0.0045(9) -0.0078(10) -0.0076(10)
C10 0.0163(11) 0.0149(11) 0.0194(12) -0.0029(9) -0.0078(9) 0.0004(9)
C11 0.0246(13) 0.0158(12) 0.0228(12) -0.0021(10) -0.0121(10) 0.0004(9)
C12 0.0297(13) 0.0227(13) 0.0229(13) 0.0005(11) -0.0132(11) -0.0027(10)
C13 0.0179(11) 0.0151(11) 0.0118(10) -0.0059(9) -0.0045(9) -0.0032(9)
C14 0.0190(12) 0.0176(12) 0.0182(12) -0.0061(10) -0.0079(10) -0.0020(9)
C15 0.0138(11) 0.0338(14) 0.0252(13) -0.0133(12) -0.0039(10) -0.0017(10)
C16 0.0222(13) 0.0316(14) 0.0332(15) -0.0176(12) -0.0169(12) 0.0074(11)
C17 0.0346(15) 0.0199(13) 0.0306(14) -0.0067(11) -0.0212(12) 0.0054(11)
C18 0.0206(12) 0.0182(12) 0.0192(12) -0.0062(10) -0.0061(10) -0.0025(9)
C19 0.0086(10) 0.0207(12) 0.0128(11) -0.0048(9) -0.0023(8) -0.0040(8)
C20 0.0140(11) 0.0254(13) 0.0160(11) -0.0058(10) -0.0017(9) -0.0024(9)
C21 0.0147(11) 0.0323(14) 0.0174(12) 0.0009(11) -0.0035(10) -0.0032(10)
C22 0.0176(12) 0.0468(16) 0.0135(12) -0.0082(12) -0.0042(10) -0.0068(11)
C23 0.0160(12) 0.0383(15) 0.0207(12) -0.0178(12) -0.0013(10) -0.0043(11)
C24 0.0133(11) 0.0248(13) 0.0197(12) -0.0104(10) -0.0037(9) -0.0012(9)
P1 0.0122(3) 0.0152(3) 0.0120(3) -0.0040(2) -0.0031(2) -0.0026(2)
Cl1 0.0119(3) 0.0227(3) 0.0181(3) -0.0058(2) -0.0044(2) -0.0017(2)
Ru1 0.01122(9) 0.01396(9) 0.01183(9) -0.00421(7) -0.00310(7) -0.00243(6)

loop_
_atom_type_symbol
_atom_type_description
_atom_type_scat_dispersion_real
_atom_type_scat_dispersion_imag
_atom_type_scat_source
C C 0.0033 0.0016 'International Tables Vol C Tables 4.2.6.8 and 6.1.1.4'
H H 0 0 'International Tables Vol C Tables 4.2.6.8 and 6.1.1.4'
P P 0.1023 0.0942 'International Tables Vol C Tables 4.2.6.8 and 6.1.1.4'
Cl Cl 0.1484 0.1585 'International Tables Vol C Tables 4.2.6.8 and 6.1.1.4'
Ru Ru -1.2594 0.8363 'International Tables Vol C Tables 4.2.6.8 and 6.1.1.4'

loop_
_geom_angle_atom_site_label_1
_geom_angle_atom_site_label_2
_geom_angle_atom_site_label_3
_geom_angle
C2 C1 P1 93.05(13)
C1 C2 Ru1 103.23(13)
C5 C4 C9 117.11(19)
C5 C4 C3 120.6(2)
C9 C4 C3 122.3(2)
C5 C4 Ru1 69.90(11)
C9 C4 Ru1 72.10(12)
C3 C4 Ru1 130.25(14)
C4 C5 C6 122.1(2)
C4 C5 Ru1 72.10(12)
C6 C5 Ru1 75.53(12)
C7 C6 C5 119.83(19)
C7 C6 Ru1 72.70(11)
C5 C6 Ru1 67.14(11)
C6 C7 C8 118.93(19)
C6 C7 C10 122.51(19)
C8 C7 C10 118.52(18)
C6 C7 Ru1 71.86(12)
C8 C7 Ru1 69.63(11)
C10 C7 Ru1 132.43(14)
C9 C8 C7 120.72(19)
C9 C8 Ru1 70.94(12)
C7 C8 Ru1 73.24(11)
C8 C9 C4 121.06(19)
C8 C9 Ru1 72.45(12)
C4 C9 Ru1 70.23(12)
C7 C10 C12 113.73(18)
C7 C10 C11 108.22(17)
C12 C10 C11 110.59(18)
C18 C13 C14 118.6(2)
C18 C13 P1 124.04(16)
C14 C13 P1 117.22(16)
C15 C14 C13 120.8(2)
C16 C15 C14 119.9(2)
C15 C16 C17 120.2(2)
C16 C17 C18 120.3(2)
C17 C18 C13 120.3(2)
C20 C19 C24 119.18(19)
C20 C19 P1 119.99(16)
C24 C19 P1 120.81(17)
C21 C20 C19 120.0(2)
C22 C21 C20 119.8(2)
C23 C22 C21 120.8(2)
C22 C23 C24 119.8(2)
C23 C24 C19 120.4(2)
C1 P1 C13 109.05(10)
C1 P1 C19 112.40(9)
C13 P1 C19 102.20(9)
C1 P1 Ru1 89.98(7)
C13 P1 Ru1 114.78(7)
C19 P1 Ru1 127.44(7)
C2 Ru1 C5 125.31(8)
C2 Ru1 C4 96.36(8)
C5 Ru1 C4 38.00(8)
C2 Ru1 C9 93.68(8)
C5 Ru1 C9 67.21(8)
C4 Ru1 C9 37.68(8)
C2 Ru1 C8 116.14(8)
C5 Ru1 C8 78.78(8)
C4 Ru1 C8 67.40(8)
C9 Ru1 C8 36.60(7)
C2 Ru1 C6 162.57(8)
C5 Ru1 C6 37.32(7)
C4 Ru1 C6 67.66(8)
C9 Ru1 C6 77.98(8)
C8 Ru1 C6 65.36(7)
C2 Ru1 C7 152.39(8)
C5 Ru1 C7 66.23(7)
C4 Ru1 C7 79.72(8)
C9 Ru1 C7 66.47(8)
C8 Ru1 C7 37.14(7)
C6 Ru1 C7 35.43(7)
C2 Ru1 P1 66.75(6)
C5 Ru1 P1 96.80(6)
C4 Ru1 P1 109.37(6)
C9 Ru1 P1 141.87(6)
C8 Ru1 P1 175.56(6)
C6 Ru1 P1 110.82(5)
C7 Ru1 P1 140.44(6)
C2 Ru1 Cl1 85.17(6)
C5 Ru1 Cl1 148.68(6)
C4 Ru1 Cl1 161.03(6)
C9 Ru1 Cl1 123.43(6)
C8 Ru1 Cl1 94.89(6)
C6 Ru1 Cl1 112.21(5)
C7 Ru1 Cl1 90.15(5)
P1 Ru1 Cl1 88.66(2)

loop_
_geom_bond_atom_site_label_1
_geom_bond_atom_site_label_2
_geom_bond_distance
C1 C2 1.539(3)
C1 P1 1.811(2)
C2 Ru1 2.146(2)
C3 C4 1.505(3)
C4 C5 1.415(3)
C4 C9 1.421(3)
C4 Ru1 2.187(2)
C5 C6 1.420(3)
C5 Ru1 2.1587(19)
C6 C7 1.384(3)
C6 Ru1 2.2684(19)
C7 C8 1.437(3)
C7 C10 1.516(3)
C7 Ru1 2.279(2)
C8 C9 1.395(3)
C8 Ru1 2.231(2)
C9 Ru1 2.212(2)
C10 C12 1.518(3)
C10 C11 1.527(3)
C13 C18 1.386(3)
C13 C14 1.396(3)
C13 P1 1.818(2)
C14 C15 1.379(3)
C15 C16 1.374(3)
C16 C17 1.377(3)
C17 C18 1.385(3)
C19 C20 1.391(3)
C19 C24 1.397(3)
C19 P1 1.823(2)
C20 C21 1.388(3)
C21 C22 1.380(3)
C22 C23 1.374(3)
C23 C24 1.381(3)
P1 Ru1 2.2821(6)
Cl1 Ru1 2.4271(5)
